data_7014315
loop_
_publ_author_name
'Zhang, X. W.'
'Maunder, Graham H.'
'Giessmann, Stefan'
'MacDonald, Robert'
'Ferguson, Michael J.'
'Bond, Andrew H.'
'Rogers, Robin D.'
'Sella, Andrea'
'Takats, Josef'

_publ_section_title
;
 Stable heteroleptic complexes of divalent lanthanides with bulky
 pyrazolylborate ligands--iodides, hydrocarbyls and
 triethylborohydrides.
;
_journal_issue 1
_journal_name_full 'Dalton transactions (Cambridge, England : 2003)'
_journal_page_first 195
_journal_page_last 210
_journal_paper_doi 10.1039/c0dt00162g
_journal_volume 40
_journal_year 2011
_chemical_formula_moiety 'C32 H59 B N6 O Si Yb'
_chemical_formula_sum 'C32 H59 B N6 O Si Yb'
_chemical_formula_weight 755.79
_chemical_name_systematic
;
?
;
_space_group_IT_number 2
_symmetry_cell_setting triclinic
_symmetry_space_group_name_Hall '-P 1'
_symmetry_space_group_name_H-M 'P -1'
_atom_sites_solution_hydrogens geom
_atom_sites_solution_primary direct
_atom_sites_solution_secondary difmap
_audit_creation_method SHELXL-97
_cell_angle_alpha 83.721(7)
_cell_angle_beta 71.087(8)
_cell_angle_gamma 86.607(8)
_cell_formula_units_Z 2
_cell_length_a 10.9336(11)
_cell_length_b 13.1957(13)
_cell_length_c 14.0307(12)
_cell_measurement_reflns_used 24
_cell_measurement_temperature 223(2)
_cell_measurement_theta_max 12.31
_cell_measurement_theta_min 10.07
_cell_volume 1902.9(3)
_computing_cell_refinement 'Enraf-Nonius CAD4/PC (Enraf-Nonius, 1993)'
_computing_data_collection 'Enraf-Nonius CAD4/PC (Enraf-Nonius, 1993)'
_computing_data_reduction 'XCAD4 (Harms & Wocadlo, 1995)'
_computing_molecular_graphics 'Bruker SHELXTL'
_computing_publication_material 'Bruker SHELXTL'
_computing_structure_refinement 'SHELXL-97 (Sheldrick, 2008)'
_computing_structure_solution 'SHELXS-86 (Sheldrick, 2008)'
_diffrn_ambient_temperature 223(2)
_diffrn_measured_fraction_theta_full 0.997
_diffrn_measured_fraction_theta_max 0.997
_diffrn_measurement_device_type 'Enraf-Nonius CAD4'
_diffrn_measurement_method '\w scans'
_diffrn_radiation_monochromator graphite
_diffrn_radiation_source 'fine-focus sealed tube'
_diffrn_radiation_type MoK\a
_diffrn_radiation_wavelength 0.71073
_diffrn_reflns_av_R_equivalents 0.0313
_diffrn_reflns_av_sigmaI/netI 0.0398
_diffrn_reflns_limit_h_max 12
_diffrn_reflns_limit_h_min -12
_diffrn_reflns_limit_k_max 15
_diffrn_reflns_limit_k_min -15
_diffrn_reflns_limit_l_max 16
_diffrn_reflns_limit_l_min 0
_diffrn_reflns_number 6962
_diffrn_reflns_theta_full 24.97
_diffrn_reflns_theta_max 24.97
_diffrn_reflns_theta_min 1.54
_exptl_absorpt_coefficient_mu 2.519
_exptl_absorpt_correction_T_max 0.5604
_exptl_absorpt_correction_T_min 0.3776
_exptl_absorpt_correction_type integration
_exptl_absorpt_process_details 'Bruker SHELXTL'
_exptl_crystal_colour orange
_exptl_crystal_density_diffrn 1.319
_exptl_crystal_density_method 'not measured'
_exptl_crystal_description prism
_exptl_crystal_F_000 780
_exptl_crystal_size_max 0.48
_exptl_crystal_size_mid 0.33
_exptl_crystal_size_min 0.26
_refine_diff_density_max 2.131
_refine_diff_density_min -1.428
_refine_diff_density_rms 0.109
_refine_ls_extinction_method none
_refine_ls_goodness_of_fit_ref 1.032
_refine_ls_hydrogen_treatment constr
_refine_ls_matrix_type full
_refine_ls_number_parameters 382
_refine_ls_number_reflns 6660
_refine_ls_number_restraints 0
_refine_ls_restrained_S_all 1.032
_refine_ls_R_factor_all 0.0453
_refine_ls_R_factor_gt 0.0329
_refine_ls_shift/su_max 0.000
_refine_ls_shift/su_mean 0.000
_refine_ls_structure_factor_coef Fsqd
_refine_ls_weighting_details 'calc w=1/[\s^2^(Fo^2^)+(0.0576P)^2^+0.0000P] where P=(Fo^2^+2Fc^2^)/3'
_refine_ls_weighting_scheme calc
_refine_ls_wR_factor_gt 0.0800
_refine_ls_wR_factor_ref 0.0840
_reflns_number_gt 5849
_reflns_number_total 6660
_reflns_threshold_expression I>2\s(I)
_cod_data_source_file C0DT00162G.TXT
_cod_data_source_block 6a-Yb
_cod_depositor_comments
;
The following automatic conversions were performed:
'_symmetry_cell_setting' value 'Triclinic' changed to 'triclinic'
according to '/home/saulius/struct/CIF-dictionaries/cif_core.dic'
dictionary named 'cif_core.dic' version 2.4.1 from 2010-06-29.

Automatic conversion script
Id: cif_fix_enum 1555 2011-01-17 13:19:09Z saulius 
;
_cod_database_code 7014315

loop_
_symmetry_equiv_pos_as_xyz
'x, y, z'
'-x, -y, -z'

loop_
_atom_site_label
_atom_site_type_symbol
_atom_site_fract_x
_atom_site_fract_y
_atom_site_fract_z
_atom_site_U_iso_or_equiv
_atom_site_adp_type
_atom_site_occupancy
_atom_site_symmetry_multiplicity
_atom_site_calc_flag
_atom_site_refinement_flags
_atom_site_disorder_assembly
_atom_site_disorder_group
Yb Yb 0.243452(17) 0.260433(12) 0.253586(13) 0.02406(8) Uani 1 1 d . . .
Si Si 0.60375(13) 0.13395(9) 0.17417(10) 0.0334(3) Uani 1 1 d . . .
O O 0.2320(3) 0.2543(2) 0.0803(2) 0.0384(8) Uani 1 1 d . . .
N11 N -0.0210(3) 0.3909(2) 0.2833(3) 0.0274(8) Uani 1 1 d . . .
N12 N 0.1071(3) 0.4164(2) 0.2382(3) 0.0262(7) Uani 1 1 d . . .
N21 N -0.0640(3) 0.2057(2) 0.3644(3) 0.0264(8) Uani 1 1 d . . .
N22 N 0.0479(4) 0.1552(2) 0.3117(3) 0.0293(8) Uani 1 1 d . . .
N31 N 0.0127(3) 0.3342(2) 0.4532(3) 0.0269(8) Uani 1 1 d . . .
N32 N 0.1388(3) 0.2983(3) 0.4348(3) 0.0281(8) Uani 1 1 d . . .
C1 C 0.4870(4) 0.2407(3) 0.1964(4) 0.0321(10) Uani 1 1 d . . .
H1A H 0.5140 0.2839 0.1321 0.039 Uiso 1 1 calc R . .
H1B H 0.5114 0.2776 0.2442 0.039 Uiso 1 1 calc R . .
C2 C 0.5721(5) 0.0303(4) 0.2819(4) 0.0478(13) Uani 1 1 d . . .
H2A H 0.4832 0.0094 0.3008 0.057 Uiso 1 1 calc R . .
H2B H 0.5871 0.0557 0.3394 0.057 Uiso 1 1 calc R . .
H2C H 0.6298 -0.0277 0.2609 0.057 Uiso 1 1 calc R . .
C3 C 0.6012(5) 0.0706(4) 0.0609(4) 0.0491(13) Uani 1 1 d . . .
H3A H 0.5137 0.0509 0.0702 0.059 Uiso 1 1 calc R . .
H3B H 0.6576 0.0104 0.0537 0.059 Uiso 1 1 calc R . .
H3C H 0.6309 0.1177 0.0005 0.059 Uiso 1 1 calc R . .
C4 C 0.7781(5) 0.1671(4) 0.1454(4) 0.0494(13) Uani 1 1 d . . .
H4A H 0.7873 0.2004 0.2009 0.059 Uiso 1 1 calc R . .
H4B H 0.8051 0.2127 0.0837 0.059 Uiso 1 1 calc R . .
H4C H 0.8315 0.1053 0.1369 0.059 Uiso 1 1 calc R . .
C5 C 0.3381(5) 0.2336(4) -0.0096(4) 0.0463(13) Uani 1 1 d . . .
H5A H 0.3779 0.1664 0.0000 0.056 Uiso 1 1 calc R . .
H5B H 0.4042 0.2854 -0.0254 0.056 Uiso 1 1 calc R . .
C6 C 0.2787(7) 0.2367(5) -0.0936(4) 0.0600(17) Uani 1 1 d . . .
H6A H 0.2811 0.3054 -0.1285 0.072 Uiso 1 1 calc R . .
H6B H 0.3235 0.1888 -0.1430 0.072 Uiso 1 1 calc R . .
C7 C 0.1411(6) 0.2054(5) -0.0377(5) 0.0577(16) Uani 1 1 d . . .
H7A H 0.0824 0.2318 -0.0751 0.069 Uiso 1 1 calc R . .
H7B H 0.1348 0.1310 -0.0252 0.069 Uiso 1 1 calc R . .
C8 C 0.1125(5) 0.2539(4) 0.0593(4) 0.0437(12) Uani 1 1 d . . .
H8A H 0.0784 0.3237 0.0521 0.052 Uiso 1 1 calc R . .
H8B H 0.0483 0.2147 0.1144 0.052 Uiso 1 1 calc R . .
C13 C 0.1085(4) 0.4921(3) 0.1658(3) 0.0286(9) Uani 1 1 d . . .
C14 C -0.0165(5) 0.5141(3) 0.1632(3) 0.0348(11) Uani 1 1 d . . .
H14 H -0.0415 0.5633 0.1189 0.042 Uiso 1 1 calc R . .
C15 C -0.0965(5) 0.4490(3) 0.2389(3) 0.0312(10) Uani 1 1 d . . .
C16 C -0.2403(5) 0.4400(4) 0.2705(4) 0.0433(12) Uani 1 1 d . . .
H16A H -0.2776 0.4506 0.3416 0.052 Uiso 1 1 calc R . .
H16B H -0.2611 0.3726 0.2599 0.052 Uiso 1 1 calc R . .
H16C H -0.2754 0.4910 0.2306 0.052 Uiso 1 1 calc R . .
C17 C 0.2310(5) 0.5449(3) 0.1010(3) 0.0358(11) Uani 1 1 d . . .
C18 C 0.3479(5) 0.4995(4) 0.1278(4) 0.0447(12) Uani 1 1 d . . .
H18A H 0.3586 0.4281 0.1157 0.054 Uiso 1 1 calc R . .
H18B H 0.3352 0.5058 0.1986 0.054 Uiso 1 1 calc R . .
H18C H 0.4246 0.5358 0.0862 0.054 Uiso 1 1 calc R . .
C19 C 0.2500(5) 0.5364(4) -0.0106(4) 0.0467(13) Uani 1 1 d . . .
H19A H 0.2602 0.4652 -0.0235 0.056 Uiso 1 1 calc R . .
H19B H 0.3268 0.5726 -0.0521 0.056 Uiso 1 1 calc R . .
H19C H 0.1752 0.5661 -0.0271 0.056 Uiso 1 1 calc R . .
C20 C 0.2158(6) 0.6582(3) 0.1203(4) 0.0492(13) Uani 1 1 d . . .
H20A H 0.1414 0.6880 0.1032 0.059 Uiso 1 1 calc R . .
H20B H 0.2930 0.6937 0.0788 0.059 Uiso 1 1 calc R . .
H20C H 0.2033 0.6642 0.1912 0.059 Uiso 1 1 calc R . .
C23 C 0.0160(4) 0.0578(3) 0.3172(3) 0.0318(10) Uani 1 1 d . . .
C24 C -0.1145(5) 0.0457(3) 0.3715(4) 0.0405(11) Uani 1 1 d . . .
H24 H -0.1612 -0.0146 0.3849 0.049 Uiso 1 1 calc R . .
C25 C -0.1606(4) 0.1392(3) 0.4011(4) 0.0346(10) Uani 1 1 d . . .
C26 C -0.2948(5) 0.1694(4) 0.4623(5) 0.0524(14) Uani 1 1 d . . .
H26A H -0.2917 0.2043 0.5187 0.063 Uiso 1 1 calc R . .
H26B H -0.3462 0.1088 0.4876 0.063 Uiso 1 1 calc R . .
H26C H -0.3336 0.2145 0.4201 0.063 Uiso 1 1 calc R . .
C27 C 0.1115(5) -0.0234(3) 0.2692(4) 0.0397(11) Uani 1 1 d . . .
C28 C 0.1093(7) -0.1114(4) 0.3487(5) 0.070(2) Uani 1 1 d . . .
H28A H 0.0225 -0.1374 0.3769 0.085 Uiso 1 1 calc R . .
H28B H 0.1355 -0.0878 0.4022 0.085 Uiso 1 1 calc R . .
H28C H 0.1686 -0.1652 0.3180 0.085 Uiso 1 1 calc R . .
C29 C 0.0723(7) -0.0612(5) 0.1844(5) 0.0682(18) Uani 1 1 d . . .
H29A H -0.0145 -0.0874 0.2118 0.082 Uiso 1 1 calc R . .
H29B H 0.1321 -0.1151 0.1545 0.082 Uiso 1 1 calc R . .
H29C H 0.0745 -0.0053 0.1330 0.082 Uiso 1 1 calc R . .
C30 C 0.2471(5) 0.0171(4) 0.2242(5) 0.0642(18) Uani 1 1 d . . .
H30A H 0.2481 0.0731 0.1731 0.077 Uiso 1 1 calc R . .
H30B H 0.3060 -0.0369 0.1935 0.077 Uiso 1 1 calc R . .
H30C H 0.2739 0.0409 0.2772 0.077 Uiso 1 1 calc R . .
C33 C 0.1711(4) 0.3142(3) 0.5156(3) 0.0279(9) Uani 1 1 d . . .
C34 C 0.0677(5) 0.3602(3) 0.5857(3) 0.0324(10) Uani 1 1 d . . .
H34 H 0.0657 0.3794 0.6488 0.039 Uiso 1 1 calc R . .
C35 C -0.0298(4) 0.3720(3) 0.5444(3) 0.0291(9) Uani 1 1 d . . .
C36 C -0.1642(5) 0.4167(3) 0.5878(4) 0.0372(11) Uani 1 1 d . . .
H36A H -0.1867 0.4602 0.5353 0.045 Uiso 1 1 calc R . .
H36B H -0.1669 0.4566 0.6426 0.045 Uiso 1 1 calc R . .
H36C H -0.2253 0.3620 0.6133 0.045 Uiso 1 1 calc R . .
C37 C 0.3023(5) 0.2830(3) 0.5244(4) 0.0336(10) Uani 1 1 d . . .
C38 C 0.3992(5) 0.3677(4) 0.4721(5) 0.0506(14) Uani 1 1 d . . .
H38A H 0.3692 0.4302 0.5038 0.061 Uiso 1 1 calc R . .
H38B H 0.4064 0.3788 0.4010 0.061 Uiso 1 1 calc R . .
H38C H 0.4832 0.3475 0.4785 0.061 Uiso 1 1 calc R . .
C39 C 0.2938(6) 0.2638(5) 0.6357(4) 0.0576(16) Uani 1 1 d . . .
H39A H 0.2324 0.2107 0.6689 0.069 Uiso 1 1 calc R . .
H39B H 0.2655 0.3260 0.6684 0.069 Uiso 1 1 calc R . .
H39C H 0.3782 0.2425 0.6405 0.069 Uiso 1 1 calc R . .
C40 C 0.3510(5) 0.1838(4) 0.4741(4) 0.0399(11) Uani 1 1 d . . .
H40A H 0.2904 0.1301 0.5071 0.048 Uiso 1 1 calc R . .
H40B H 0.4351 0.1642 0.4806 0.048 Uiso 1 1 calc R . .
H40C H 0.3582 0.1946 0.4030 0.048 Uiso 1 1 calc R . .
B B -0.0670(5) 0.3193(3) 0.3836(4) 0.0275(10) Uani 1 1 d . . .
H1 H -0.1579 0.3388 0.4193 0.033 Uiso 1 1 calc R . .

loop_
_atom_site_aniso_label
_atom_site_aniso_U_11
_atom_site_aniso_U_22
_atom_site_aniso_U_33
_atom_site_aniso_U_23
_atom_site_aniso_U_13
_atom_site_aniso_U_12
Yb 0.02476(11) 0.02187(10) 0.02340(11) -0.00330(6) -0.00445(7) -0.00029(6)
Si 0.0311(7) 0.0318(6) 0.0360(7) -0.0055(5) -0.0090(6) 0.0026(5)
O 0.0359(18) 0.0483(19) 0.0350(18) -0.0132(15) -0.0148(15) 0.0043(15)
N11 0.032(2) 0.0227(16) 0.0266(19) -0.0032(14) -0.0085(16) 0.0029(14)
N12 0.0269(19) 0.0234(16) 0.0250(18) -0.0023(14) -0.0043(15) 0.0008(14)
N21 0.0258(19) 0.0270(17) 0.0242(19) -0.0010(14) -0.0057(15) -0.0005(14)
N22 0.032(2) 0.0221(16) 0.031(2) -0.0027(14) -0.0055(16) -0.0003(14)
N31 0.0280(19) 0.0257(16) 0.0241(19) -0.0048(14) -0.0042(15) 0.0038(14)
N32 0.0258(19) 0.0298(18) 0.0271(19) -0.0030(15) -0.0063(16) 0.0007(15)
C1 0.027(2) 0.030(2) 0.035(3) -0.0022(18) -0.005(2) -0.0009(18)
C2 0.050(3) 0.041(3) 0.054(3) 0.002(2) -0.021(3) 0.004(2)
C3 0.044(3) 0.052(3) 0.050(3) -0.021(3) -0.010(3) 0.010(2)
C4 0.034(3) 0.055(3) 0.057(4) -0.003(3) -0.015(3) 0.003(2)
C5 0.047(3) 0.058(3) 0.033(3) -0.015(2) -0.009(2) 0.007(3)
C6 0.085(5) 0.063(4) 0.033(3) -0.008(3) -0.021(3) 0.007(3)
C7 0.074(4) 0.057(3) 0.060(4) -0.016(3) -0.043(4) 0.004(3)
C8 0.043(3) 0.048(3) 0.046(3) -0.008(2) -0.021(3) 0.000(2)
C13 0.038(3) 0.0222(19) 0.026(2) -0.0049(16) -0.0114(19) 0.0037(17)
C14 0.050(3) 0.028(2) 0.027(2) -0.0013(18) -0.016(2) 0.009(2)
C15 0.037(3) 0.026(2) 0.032(2) -0.0049(18) -0.014(2) 0.0046(18)
C16 0.043(3) 0.048(3) 0.042(3) 0.000(2) -0.020(2) 0.008(2)
C17 0.046(3) 0.027(2) 0.029(2) -0.0003(18) -0.006(2) -0.0022(19)
C18 0.039(3) 0.042(3) 0.042(3) 0.007(2) -0.001(2) -0.006(2)
C19 0.056(3) 0.049(3) 0.027(3) 0.003(2) -0.002(2) -0.011(2)
C20 0.060(4) 0.028(2) 0.053(3) 0.002(2) -0.011(3) -0.008(2)
C23 0.037(3) 0.025(2) 0.033(2) -0.0001(18) -0.011(2) -0.0048(18)
C24 0.038(3) 0.030(2) 0.049(3) 0.001(2) -0.007(2) -0.012(2)
C25 0.027(2) 0.040(2) 0.035(3) 0.000(2) -0.008(2) -0.0073(19)
C26 0.030(3) 0.051(3) 0.067(4) -0.002(3) -0.002(3) -0.010(2)
C27 0.045(3) 0.026(2) 0.046(3) -0.003(2) -0.011(2) -0.001(2)
C28 0.090(5) 0.040(3) 0.070(4) 0.004(3) -0.016(4) 0.021(3)
C29 0.077(5) 0.063(4) 0.070(4) -0.037(3) -0.023(4) 0.013(3)
C30 0.047(3) 0.037(3) 0.101(5) -0.027(3) -0.008(3) 0.004(2)
C33 0.032(2) 0.026(2) 0.024(2) -0.0001(16) -0.0074(19) -0.0023(17)
C34 0.042(3) 0.036(2) 0.018(2) -0.0037(17) -0.0079(19) 0.002(2)
C35 0.036(3) 0.0229(19) 0.026(2) -0.0016(17) -0.0067(19) -0.0014(17)
C36 0.038(3) 0.036(2) 0.032(3) -0.011(2) -0.002(2) 0.006(2)
C37 0.035(3) 0.035(2) 0.030(3) -0.0043(19) -0.011(2) 0.000(2)
C38 0.038(3) 0.046(3) 0.071(4) -0.004(3) -0.021(3) -0.005(2)
C39 0.057(4) 0.082(4) 0.042(3) -0.011(3) -0.027(3) 0.017(3)
C40 0.030(3) 0.042(3) 0.045(3) 0.000(2) -0.010(2) 0.005(2)
B 0.028(3) 0.024(2) 0.029(3) -0.0041(19) -0.007(2) 0.0006(19)

loop_
_atom_type_symbol
_atom_type_description
_atom_type_scat_dispersion_real
_atom_type_scat_dispersion_imag
_atom_type_scat_source
C C 0.0033 0.0016 'International Tables Vol C Tables 4.2.6.8 and 6.1.1.4'
H H 0.0000 0.0000 'International Tables Vol C Tables 4.2.6.8 and 6.1.1.4'
B B 0.0013 0.0007 'International Tables Vol C Tables 4.2.6.8 and 6.1.1.4'
N N 0.0061 0.0033 'International Tables Vol C Tables 4.2.6.8 and 6.1.1.4'
O O 0.0106 0.0060 'International Tables Vol C Tables 4.2.6.8 and 6.1.1.4'
Si Si 0.0817 0.0704 'International Tables Vol C Tables 4.2.6.8 and 6.1.1.4'
Yb Yb -0.3850 5.5486 'International Tables Vol C Tables 4.2.6.8 and 6.1.1.4'

loop_
_geom_angle_atom_site_label_1
_geom_angle_atom_site_label_2
_geom_angle_atom_site_label_3
_geom_angle
_geom_angle_site_symmetry_1
_geom_angle_site_symmetry_3
_geom_angle_publ_flag
N22 Yb O 85.99(12) . . ?
N22 Yb N12 90.09(11) . . ?
O Yb N12 79.11(11) . . ?
N22 Yb N32 76.56(11) . . ?
O Yb N32 150.23(11) . . ?
N12 Yb N32 77.01(11) . . ?
N22 Yb C1 140.29(13) . . ?
O Yb C1 93.31(13) . . ?
N12 Yb C1 128.81(13) . . ?
N32 Yb C1 115.54(14) . . ?
C1 Si C2 114.3(2) . . ?
C1 Si C3 110.4(2) . . ?
C2 Si C3 105.8(3) . . ?
C1 Si C4 115.9(2) . . ?
C2 Si C4 105.0(2) . . ?
C3 Si C4 104.5(3) . . ?
C8 O C5 109.4(4) . . ?
C8 O Yb 122.9(3) . . ?
C5 O Yb 126.9(3) . . ?
C15 N11 N12 110.4(4) . . ?
C15 N11 B 126.7(4) . . ?
N12 N11 B 121.9(3) . . ?
C13 N12 N11 106.0(3) . . ?
C13 N12 Yb 135.8(3) . . ?
N11 N12 Yb 107.9(2) . . ?
C25 N21 N22 109.5(3) . . ?
C25 N21 B 127.6(4) . . ?
N22 N21 B 122.6(3) . . ?
C23 N22 N21 105.8(4) . . ?
C23 N22 Yb 139.2(3) . . ?
N21 N22 Yb 114.6(2) . . ?
C35 N31 N32 109.5(3) . . ?
C35 N31 B 127.2(4) . . ?
N32 N31 B 122.9(3) . . ?
C33 N32 N31 106.2(3) . . ?
C33 N32 Yb 140.0(3) . . ?
N31 N32 Yb 112.1(2) . . ?
Si C1 Yb 135.8(2) . . ?
O C5 C6 105.5(4) . . ?
C7 C6 C5 103.0(5) . . ?
C8 C7 C6 102.1(5) . . ?
O C8 C7 106.6(4) . . ?
N12 C13 C14 110.0(4) . . ?
N12 C13 C17 122.7(4) . . ?
C14 C13 C17 127.2(4) . . ?
C15 C14 C13 106.2(4) . . ?
N11 C15 C14 107.3(4) . . ?
N11 C15 C16 123.4(4) . . ?
C14 C15 C16 129.3(4) . . ?
C13 C17 C18 111.3(4) . . ?
C13 C17 C19 109.6(4) . . ?
C18 C17 C19 110.1(4) . . ?
C13 C17 C20 108.1(4) . . ?
C18 C17 C20 108.8(4) . . ?
C19 C17 C20 109.0(4) . . ?
N22 C23 C24 110.1(4) . . ?
N22 C23 C27 122.8(4) . . ?
C24 C23 C27 127.0(4) . . ?
C25 C24 C23 105.9(4) . . ?
N21 C25 C24 108.6(4) . . ?
N21 C25 C26 123.1(4) . . ?
C24 C25 C26 128.4(4) . . ?
C23 C27 C28 108.8(4) . . ?
C23 C27 C30 111.6(4) . . ?
C28 C27 C30 109.7(5) . . ?
C23 C27 C29 109.1(4) . . ?
C28 C27 C29 109.3(5) . . ?
C30 C27 C29 108.3(5) . . ?
N32 C33 C34 110.1(4) . . ?
N32 C33 C37 121.9(4) . . ?
C34 C33 C37 128.0(4) . . ?
C35 C34 C33 106.3(4) . . ?
N31 C35 C34 107.9(4) . . ?
N31 C35 C36 123.0(4) . . ?
C34 C35 C36 129.0(4) . . ?
C33 C37 C39 110.1(4) . . ?
C33 C37 C38 109.9(4) . . ?
C39 C37 C38 109.4(5) . . ?
C33 C37 C40 110.1(4) . . ?
C39 C37 C40 108.2(4) . . ?
C38 C37 C40 109.2(4) . . ?
N31 B N21 110.5(3) . . ?
N31 B N11 111.1(4) . . ?
N21 B N11 112.4(3) . . ?

loop_
_geom_bond_atom_site_label_1
_geom_bond_atom_site_label_2
_geom_bond_distance
_geom_bond_site_symmetry_2
_geom_bond_publ_flag
Yb N22 2.478(4) . ?
Yb O 2.486(3) . ?
Yb N12 2.500(3) . ?
Yb N32 2.519(3) . ?
Yb C1 2.526(4) . ?
Si C1 1.826(4) . ?
Si C2 1.881(5) . ?
Si C3 1.883(5) . ?
Si C4 1.884(5) . ?
O C8 1.430(6) . ?
O C5 1.449(6) . ?
N11 C15 1.345(5) . ?
N11 N12 1.382(5) . ?
N11 B 1.559(6) . ?
N12 C13 1.343(5) . ?
N21 C25 1.344(6) . ?
N21 N22 1.382(5) . ?
N21 B 1.550(5) . ?
N22 C23 1.340(5) . ?
N31 C35 1.352(5) . ?
N31 N32 1.382(5) . ?
N31 B 1.539(6) . ?
N32 C33 1.332(6) . ?
C5 C6 1.515(8) . ?
C6 C7 1.512(9) . ?
C7 C8 1.500(7) . ?
C13 C14 1.391(6) . ?
C13 C17 1.513(6) . ?
C14 C15 1.385(7) . ?
C15 C16 1.498(7) . ?
C17 C18 1.519(7) . ?
C17 C19 1.527(6) . ?
C17 C20 1.537(6) . ?
C23 C24 1.391(7) . ?
C23 C27 1.503(6) . ?
C24 C25 1.361(6) . ?
C25 C26 1.496(6) . ?
C27 C28 1.515(7) . ?
C27 C30 1.515(7) . ?
C27 C29 1.528(8) . ?
C33 C34 1.394(6) . ?
C33 C37 1.509(6) . ?
C34 C35 1.363(6) . ?
C35 C36 1.507(6) . ?
C37 C39 1.529(7) . ?
C37 C38 1.538(7) . ?
C37 C40 1.540(6) . ?

loop_
_geom_torsion_atom_site_label_1
_geom_torsion_atom_site_label_2
_geom_torsion_atom_site_label_3
_geom_torsion_atom_site_label_4
_geom_torsion
_geom_torsion_site_symmetry_1
_geom_torsion_site_symmetry_2
_geom_torsion_site_symmetry_3
_geom_torsion_site_symmetry_4
_geom_torsion_publ_flag
N22 Yb O C8 34.7(3) . . . . ?
N12 Yb O C8 -56.1(3) . . . . ?
N32 Yb O C8 -19.0(5) . . . . ?
C1 Yb O C8 174.9(3) . . . . ?
N22 Yb O C5 -134.1(4) . . . . ?
N12 Yb O C5 135.0(4) . . . . ?
N32 Yb O C5 172.2(3) . . . . ?
C1 Yb O C5 6.1(4) . . . . ?
C15 N11 N12 C13 0.5(4) . . . . ?
B N11 N12 C13 -168.9(3) . . . . ?
C15 N11 N12 Yb -150.6(3) . . . . ?
B N11 N12 Yb 39.9(4) . . . . ?
N22 Yb N12 C13 -127.7(4) . . . . ?
O Yb N12 C13 -41.8(4) . . . . ?
N32 Yb N12 C13 156.1(4) . . . . ?
C1 Yb N12 C13 43.6(5) . . . . ?
N22 Yb N12 N11 10.6(3) . . . . ?
O Yb N12 N11 96.5(3) . . . . ?
N32 Yb N12 N11 -65.6(2) . . . . ?
C1 Yb N12 N11 -178.1(2) . . . . ?
C25 N21 N22 C23 0.4(5) . . . . ?
B N21 N22 C23 175.2(4) . . . . ?
C25 N21 N22 Yb -173.7(3) . . . . ?
B N21 N22 Yb 1.1(5) . . . . ?
O Yb N22 C23 79.1(5) . . . . ?
N12 Yb N22 C23 158.2(5) . . . . ?
N32 Yb N22 C23 -125.2(5) . . . . ?
C1 Yb N22 C23 -11.2(6) . . . . ?
O Yb N22 N21 -109.6(3) . . . . ?
N12 Yb N22 N21 -30.5(3) . . . . ?
N32 Yb N22 N21 46.1(3) . . . . ?
C1 Yb N22 N21 160.1(3) . . . . ?
C35 N31 N32 C33 0.4(4) . . . . ?
B N31 N32 C33 -172.9(4) . . . . ?
C35 N31 N32 Yb -168.0(3) . . . . ?
B N31 N32 Yb 18.6(4) . . . . ?
N22 Yb N32 C33 141.3(4) . . . . ?
O Yb N32 C33 -163.0(4) . . . . ?
N12 Yb N32 C33 -125.5(4) . . . . ?
C1 Yb N32 C33 1.6(5) . . . . ?
N22 Yb N32 N31 -56.2(2) . . . . ?
O Yb N32 N31 -0.4(4) . . . . ?
N12 Yb N32 N31 37.1(2) . . . . ?
C1 Yb N32 N31 164.1(2) . . . . ?
C2 Si C1 Yb -50.6(4) . . . . ?
C3 Si C1 Yb 68.4(4) . . . . ?
C4 Si C1 Yb -173.0(3) . . . . ?
N22 Yb C1 Si 3.0(5) . . . . ?
O Yb C1 Si -84.7(3) . . . . ?
N12 Yb C1 Si -163.4(3) . . . . ?
N32 Yb C1 Si 102.9(3) . . . . ?
C8 O C5 C6 8.8(6) . . . . ?
Yb O C5 C6 178.8(3) . . . . ?
O C5 C6 C7 -28.2(6) . . . . ?
C5 C6 C7 C8 36.1(6) . . . . ?
C5 O C8 C7 14.6(6) . . . . ?
Yb O C8 C7 -155.9(3) . . . . ?
C6 C7 C8 O -31.8(6) . . . . ?
N11 N12 C13 C14 -0.8(4) . . . . ?
Yb N12 C13 C14 138.0(3) . . . . ?
N11 N12 C13 C17 177.5(4) . . . . ?
Yb N12 C13 C17 -43.7(6) . . . . ?
N12 C13 C14 C15 0.8(5) . . . . ?
C17 C13 C14 C15 -177.4(4) . . . . ?
N12 N11 C15 C14 0.0(5) . . . . ?
B N11 C15 C14 168.8(4) . . . . ?
N12 N11 C15 C16 -180.0(4) . . . . ?
B N11 C15 C16 -11.1(7) . . . . ?
C13 C14 C15 N11 -0.5(5) . . . . ?
C13 C14 C15 C16 179.5(4) . . . . ?
N12 C13 C17 C18 1.2(6) . . . . ?
C14 C13 C17 C18 179.2(4) . . . . ?
N12 C13 C17 C19 123.2(4) . . . . ?
C14 C13 C17 C19 -58.8(6) . . . . ?
N12 C13 C17 C20 -118.2(5) . . . . ?
C14 C13 C17 C20 59.8(6) . . . . ?
N21 N22 C23 C24 0.6(5) . . . . ?
Yb N22 C23 C24 172.4(3) . . . . ?
N21 N22 C23 C27 -179.9(4) . . . . ?
Yb N22 C23 C27 -8.1(7) . . . . ?
N22 C23 C24 C25 -1.4(6) . . . . ?
C27 C23 C24 C25 179.1(5) . . . . ?
N22 N21 C25 C24 -1.3(5) . . . . ?
B N21 C25 C24 -175.8(4) . . . . ?
N22 N21 C25 C26 179.8(5) . . . . ?
B N21 C25 C26 5.3(7) . . . . ?
C23 C24 C25 N21 1.6(6) . . . . ?
C23 C24 C25 C26 -179.6(5) . . . . ?
N22 C23 C27 C28 126.6(5) . . . . ?
C24 C23 C27 C28 -53.9(7) . . . . ?
N22 C23 C27 C30 5.4(7) . . . . ?
C24 C23 C27 C30 -175.1(5) . . . . ?
N22 C23 C27 C29 -114.2(5) . . . . ?
C24 C23 C27 C29 65.2(7) . . . . ?
N31 N32 C33 C34 -0.3(5) . . . . ?
Yb N32 C33 C34 162.9(3) . . . . ?
N31 N32 C33 C37 178.9(4) . . . . ?
Yb N32 C33 C37 -17.9(7) . . . . ?
N32 C33 C34 C35 0.1(5) . . . . ?
C37 C33 C34 C35 -179.1(4) . . . . ?
N32 N31 C35 C34 -0.4(5) . . . . ?
B N31 C35 C34 172.6(4) . . . . ?
N32 N31 C35 C36 -179.7(4) . . . . ?
B N31 C35 C36 -6.7(6) . . . . ?
C33 C34 C35 N31 0.2(5) . . . . ?
C33 C34 C35 C36 179.4(4) . . . . ?
N32 C33 C37 C39 -154.0(4) . . . . ?
C34 C33 C37 C39 25.1(6) . . . . ?
N32 C33 C37 C38 85.5(5) . . . . ?
C34 C33 C37 C38 -95.4(6) . . . . ?
N32 C33 C37 C40 -34.8(6) . . . . ?
C34 C33 C37 C40 144.3(5) . . . . ?
C35 N31 B N21 -120.4(4) . . . . ?
N32 N31 B N21 51.7(5) . . . . ?
C35 N31 B N11 114.1(4) . . . . ?
N32 N31 B N11 -73.8(4) . . . . ?
C25 N21 B N31 108.0(5) . . . . ?
N22 N21 B N31 -65.8(5) . . . . ?
C25 N21 B N11 -127.2(5) . . . . ?
N22 N21 B N11 59.0(5) . . . . ?
C15 N11 B N31 -133.7(4) . . . . ?
N12 N11 B N31 33.9(5) . . . . ?
C15 N11 B N21 101.8(5) . . . . ?
N12 N11 B N21 -90.5(4) . . . . ?
